data_7202122
loop_
_publ_author_name
'Kong, Xiang-Jian'
'Ren, Yan-Ping'
'Long, La-Sheng'
'Huang, Rong-Bin'
'Zheng, Lan-Sun'
'Kurmoo, Mohamedally'

_publ_section_title
;
 Influence of reaction conditions on the channel shape of 3d-4f
 heterometallic metal--organic framework
;
_journal_issue 10
_journal_name_full CrystEngComm
_journal_page_first 1309
_journal_paper_doi 10.1039/b804966a
_journal_volume 10
_journal_year 2008
_chemical_formula_sum 'C15 H23 N3 Nd2 Ni1.5 O22'
_chemical_formula_weight 973.91
_chemical_name_systematic
;
?
;
_space_group_IT_number 2
_symmetry_cell_setting triclinic
_symmetry_space_group_name_Hall '-P 1'
_symmetry_space_group_name_H-M 'P -1'
_atom_sites_solution_hydrogens geom
_atom_sites_solution_primary direct
_atom_sites_solution_secondary difmap
_audit_creation_method SHELXL-97
_cell_angle_alpha 74.922(4)
_cell_angle_beta 89.513(4)
_cell_angle_gamma 87.403(4)
_cell_formula_units_Z 2
_cell_length_a 7.1179(16)
_cell_length_b 12.650(3)
_cell_length_c 14.633(3)
_cell_measurement_reflns_used 3592
_cell_measurement_temperature 123(2)
_cell_measurement_theta_max 28.310
_cell_measurement_theta_min 2.473
_cell_volume 1270.9(5)
_computing_cell_refinement 'SHELXTL-Plus (Sheldrick, 1990)'
_computing_data_collection 'SHELXTL-Plus (Sheldrick, 1990)'
_computing_data_reduction 'SHELXTL-Plus (Sheldrick, 1990)'
_computing_molecular_graphics 'SHELXTL V.5.0 (Sheldrick, 1997)'
_computing_publication_material 'SHELXL-97 (Sheldrick, 1997)'
_computing_structure_refinement 'SHELXL-97 (Sheldrick, 1997)'
_computing_structure_solution 'SHELXS-97 (Sheldrick, 1990)'
_diffrn_ambient_temperature 123(2)
_diffrn_measured_fraction_theta_full 0.972
_diffrn_measured_fraction_theta_max 0.972
_diffrn_measurement_device_type 'Bruker Smart Apex CCD area detector'
_diffrn_measurement_method 'phi and omega scans'
_diffrn_radiation_monochromator graphite
_diffrn_radiation_source 'fine-focus sealed tube'
_diffrn_radiation_type MoK\a
_diffrn_radiation_wavelength 0.71073
_diffrn_reflns_av_R_equivalents 0.0264
_diffrn_reflns_av_sigmaI/netI 0.0538
_diffrn_reflns_limit_h_max 8
_diffrn_reflns_limit_h_min -8
_diffrn_reflns_limit_k_max 14
_diffrn_reflns_limit_k_min -15
_diffrn_reflns_limit_l_max 13
_diffrn_reflns_limit_l_min -18
_diffrn_reflns_number 6941
_diffrn_reflns_theta_full 26.00
_diffrn_reflns_theta_max 26.00
_diffrn_reflns_theta_min 1.44
_exptl_absorpt_coefficient_mu 5.227
_exptl_absorpt_correction_T_max 0.7444
_exptl_absorpt_correction_T_min 0.4885
_exptl_absorpt_correction_type multi-scan
_exptl_absorpt_process_details sadabs
_exptl_crystal_colour purple
_exptl_crystal_density_diffrn 2.545
_exptl_crystal_density_meas ?
_exptl_crystal_density_method .
_exptl_crystal_description block
_exptl_crystal_F_000 944
_exptl_crystal_size_max 0.16
_exptl_crystal_size_mid 0.09
_exptl_crystal_size_min 0.06
_refine_diff_density_max 1.983
_refine_diff_density_min -1.124
_refine_diff_density_rms 0.201
_refine_ls_extinction_method none
_refine_ls_goodness_of_fit_ref 1.121
_refine_ls_hydrogen_treatment constr
_refine_ls_matrix_type full
_refine_ls_number_parameters 403
_refine_ls_number_reflns 4848
_refine_ls_number_restraints 30
_refine_ls_restrained_S_all 1.118
_refine_ls_R_factor_all 0.0502
_refine_ls_R_factor_gt 0.0445
_refine_ls_shift/su_max 0.005
_refine_ls_shift/su_mean 0.000
_refine_ls_structure_factor_coef Fsqd
_refine_ls_weighting_details 'calc w=1/[\s^2^(Fo^2^)+(0.0393P)^2^+3.0438P] where P=(Fo^2^+2Fc^2^)/3'
_refine_ls_weighting_scheme calc
_refine_ls_wR_factor_gt 0.0946
_refine_ls_wR_factor_ref 0.0980
_reflns_number_gt 4427
_reflns_number_total 4848
_reflns_threshold_expression >2sigma(I)
_cod_data_source_file b804966a.txt
_cod_data_source_block complex2
_cod_original_sg_symbol_H-M p-1
_cod_original_formula_sum 'C15 H23 N3 Nd2 Ni1.50 O22'
_cod_database_code 7202122

loop_
_symmetry_equiv_pos_as_xyz
'x, y, z'
'-x, -y, -z'

loop_
_atom_site_label
_atom_site_type_symbol
_atom_site_fract_x
_atom_site_fract_y
_atom_site_fract_z
_atom_site_U_iso_or_equiv
_atom_site_adp_type
_atom_site_occupancy
_atom_site_symmetry_multiplicity
_atom_site_calc_flag
_atom_site_refinement_flags
_atom_site_disorder_assembly
_atom_site_disorder_group
Nd1 Nd 0.24989(3) -0.875080(18) 0.326326(17) 0.00631(6) Uani 1 1 d . . .
Nd2 Nd -0.32195(3) -0.459808(18) 0.254793(17) 0.00689(6) Uani 1 1 d . . .
Ni1 Ni 0.0000 -0.5000 0.0000 0.00745(19) Uani 1 2 d S . .
Ni2 Ni -0.03682(8) -0.17326(4) 0.29976(4) 0.00701(13) Uani 1 1 d . . .
O1 O -0.4791(5) -0.9869(3) 0.3343(2) 0.0166(9) Uani 1 1 d . . .
O2 O -0.2569(5) -1.1163(3) 0.3642(2) 0.0113(8) Uani 1 1 d . . .
C1 C -0.3330(7) -1.0282(4) 0.2037(3) 0.0193(13) Uani 1 1 d . . .
H1A H -0.4470 -1.0521 0.1780 0.023 Uiso 1 1 calc R . .
H1B H -0.3224 -0.9489 0.1739 0.023 Uiso 1 1 calc R . .
C2 C -0.3554(6) -1.0453(4) 0.3079(3) 0.0091(11) Uani 1 1 d . . .
N1 N -0.1675(5) -1.0880(3) 0.1781(3) 0.0087(9) Uani 1 1 d . . .
H1C H -0.2048 -1.1360 0.1439 0.010 Uiso 1 1 calc R . .
C3 C -0.0251(7) -1.0176(4) 0.1255(3) 0.0141(12) Uani 1 1 d . . .
H3A H -0.0868 -0.9525 0.0817 0.017 Uiso 1 1 calc R . .
H3B H 0.0507 -1.0579 0.0874 0.017 Uiso 1 1 calc R . .
C4 C 0.1008(7) -0.9819(3) 0.1925(3) 0.0091(11) Uani 1 1 d . . .
O3 O 0.2195(5) -0.9133(2) 0.1619(2) 0.0109(8) Uani 1 1 d . . .
O4 O 0.0788(5) -1.0217(2) 0.2806(2) 0.0107(8) Uani 1 1 d . . .
O5 O 0.2213(5) -0.5598(2) 0.0881(2) 0.0115(8) Uani 1 1 d . . .
O6 O 0.4613(5) -0.5059(3) 0.1529(2) 0.0166(9) Uani 1 1 d . . .
C5 C 0.2981(7) -0.3727(4) 0.0382(4) 0.0146(12) Uani 1 1 d . . .
H5A H 0.2911 -0.3229 0.0804 0.018 Uiso 1 1 calc R . .
H5B H 0.4092 -0.3538 -0.0030 0.018 Uiso 1 1 calc R . .
C6 C 0.3271(6) -0.4874(4) 0.0975(3) 0.0085(6) Uani 1 1 d U . .
N2 N 0.1290(5) -0.3524(3) -0.0216(3) 0.0082(9) Uani 1 1 d . . .
H2A H 0.1611 -0.3262 -0.0850 0.010 Uiso 1 1 calc R . .
C7 C -0.0126(7) -0.2789(4) 0.0053(3) 0.0105(11) Uani 1 1 d . . .
H7A H -0.0883 -0.2409 -0.0511 0.013 Uiso 1 1 calc R . .
H7B H 0.0512 -0.2225 0.0280 0.013 Uiso 1 1 calc R . .
C8 C -0.1404(7) -0.3384(4) 0.0809(3) 0.0095(11) Uani 1 1 d . . .
O7 O -0.2522(5) -0.2884(3) 0.1208(2) 0.0136(8) Uani 1 1 d . . .
O8 O -0.1264(5) -0.4427(2) 0.1048(2) 0.0112(8) Uani 1 1 d . . .
O9 O 0.4351(5) -0.3317(3) 0.2571(3) 0.0184(9) Uani 1 1 d . . .
O10 O 0.1823(5) -0.2232(3) 0.2325(2) 0.0155(9) Uani 1 1 d . . .
C9 C 0.2684(7) -0.3141(4) 0.3912(4) 0.0150(12) Uani 1 1 d . . .
H9A H 0.2641 -0.3945 0.4167 0.018 Uiso 1 1 calc R . .
H9B H 0.3783 -0.2897 0.4200 0.018 Uiso 1 1 calc R . .
C10 C 0.2962(7) -0.2887(4) 0.2858(3) 0.0119(11) Uani 1 1 d . . .
N3 N 0.0991(5) -0.2632(3) 0.4196(3) 0.0101(9) Uani 1 1 d . . .
H3C H 0.1313 -0.2170 0.4565 0.012 Uiso 1 1 calc R . .
C11 C -0.0404(7) -0.3385(4) 0.4694(3) 0.0098(11) Uani 1 1 d . . .
H11A H -0.1165 -0.3029 0.5109 0.012 Uiso 1 1 calc R . .
H11B H 0.0247 -0.4048 0.5099 0.012 Uiso 1 1 calc R . .
C12 C -0.1679(7) -0.3713(4) 0.4009(3) 0.0103(11) Uani 1 1 d . . .
O11 O -0.1568(5) -0.3210(2) 0.3149(2) 0.0105(8) Uani 1 1 d . . .
O12 O -0.2735(5) -0.4479(2) 0.4289(2) 0.0119(8) Uani 1 1 d . . .
O13 O -0.0072(5) -0.5392(2) 0.3094(2) 0.0114(8) Uani 1 1 d . . .
O14 O 0.1962(4) -0.6823(2) 0.3318(2) 0.0087(8) Uani 1 1 d . . .
C13 C 0.0471(6) -0.6314(4) 0.3025(3) 0.0079(6) Uani 1 1 d U . .
C14 C -0.0871(6) -0.6904(4) 0.2535(3) 0.0078(6) Uani 1 1 d U . .
O15 O -0.2474(5) -0.6476(3) 0.2352(2) 0.0113(5) Uani 1 1 d U . .
O16 O -0.0259(5) -0.7753(2) 0.2340(2) 0.0100(8) Uani 1 1 d . . .
C15 C -0.0689(6) -0.9489(3) 0.4901(3) 0.0068(6) Uani 1 1 d U . .
O17 O -0.2170(4) -0.9581(2) 0.5350(2) 0.0092(8) Uani 1 1 d . . .
O18 O -0.0154(5) -0.8665(2) 0.4316(2) 0.0111(8) Uani 1 1 d . . .
O1W O 0.4337(5) -0.8457(2) 0.4605(2) 0.0112(8) Uani 1 1 d . . .
H1WA H 0.5380 -0.8801 0.4639 0.017 Uiso 1 1 d R . .
H1WB H 0.3761 -0.8706 0.5114 0.017 Uiso 1 1 d R . .
O2W O 0.4441(5) -0.7533(3) 0.2044(2) 0.0119(8) Uani 1 1 d . . .
H2WA H 0.5472 -0.7431 0.2275 0.018 Uiso 1 1 d R . .
H2WB H 0.3879 -0.6923 0.1814 0.018 Uiso 1 1 d R . .
O3W O -0.5192(5) -0.5760(3) 0.3724(2) 0.0176(9) Uani 1 1 d . . .
H3WA H -0.6210 -0.5873 0.3488 0.026 Uiso 1 1 d R . .
H3WB H -0.5408 -0.5489 0.4185 0.026 Uiso 1 1 d R . .
O4W O 1.374(2) -1.1150(7) 0.0355(8) 0.078(4) Uani 0.50 1 d P . .
O4W' O 1.5236(16) -1.1209(9) -0.0044(8) 0.061(4) Uani 0.50 1 d P . .

loop_
_atom_site_aniso_label
_atom_site_aniso_U_11
_atom_site_aniso_U_22
_atom_site_aniso_U_33
_atom_site_aniso_U_23
_atom_site_aniso_U_13
_atom_site_aniso_U_12
Nd1 0.00618(12) 0.00354(10) 0.00893(12) -0.00128(9) 0.00046(9) 0.00075(9)
Nd2 0.00590(12) 0.00436(11) 0.01059(12) -0.00243(9) -0.00108(9) 0.00101(9)
Ni1 0.0063(4) 0.0066(4) 0.0100(4) -0.0032(3) -0.0008(3) -0.0003(3)
Ni2 0.0068(3) 0.0049(2) 0.0088(3) -0.0011(2) 0.0007(2) 0.0015(2)
O1 0.0146(18) 0.0177(17) 0.0179(17) -0.0069(14) 0.0034(14) 0.0085(14)
O2 0.0098(16) 0.0121(15) 0.0117(16) -0.0039(13) 0.0004(13) 0.0060(13)
C1 0.018(3) 0.025(3) 0.012(2) -0.002(2) 0.000(2) 0.013(2)
C2 0.004(2) 0.009(2) 0.016(2) -0.0057(18) -0.0016(18) -0.0002(17)
N1 0.0101(19) 0.0042(17) 0.0113(19) -0.0016(15) 0.0018(15) 0.0022(15)
C3 0.022(3) 0.012(2) 0.010(2) -0.0037(18) 0.003(2) -0.007(2)
C4 0.011(2) 0.007(2) 0.010(2) -0.0036(17) -0.0049(18) 0.0018(18)
O3 0.0101(16) 0.0081(15) 0.0116(16) 0.0025(13) -0.0013(13) -0.0011(13)
O4 0.0180(17) 0.0068(14) 0.0066(15) -0.0004(12) 0.0010(13) -0.0017(13)
O5 0.0084(16) 0.0082(14) 0.0180(17) -0.0034(13) -0.0041(13) -0.0006(13)
O6 0.0150(18) 0.0104(15) 0.0257(19) -0.0070(14) -0.0107(15) 0.0027(14)
C5 0.018(3) 0.011(2) 0.017(2) -0.0047(19) -0.004(2) -0.004(2)
C6 0.0085(9) 0.0088(9) 0.0083(9) -0.0027(6) 0.0006(7) 0.0001(7)
N2 0.0050(18) 0.0092(17) 0.0104(18) -0.0029(15) 0.0000(15) 0.0007(15)
C7 0.012(2) 0.006(2) 0.013(2) -0.0013(18) -0.0004(19) 0.0017(18)
C8 0.010(2) 0.008(2) 0.011(2) -0.0047(17) 0.0008(18) 0.0016(18)
O7 0.0130(17) 0.0127(16) 0.0158(17) -0.0047(13) 0.0019(14) -0.0013(14)
O8 0.0121(17) 0.0074(15) 0.0138(16) -0.0020(13) 0.0050(13) -0.0023(13)
O9 0.0088(17) 0.0199(17) 0.0248(19) -0.0039(15) 0.0009(15) 0.0069(15)
O10 0.0149(18) 0.0121(16) 0.0178(17) -0.0018(14) 0.0031(14) 0.0059(14)
C9 0.007(2) 0.015(2) 0.019(3) 0.001(2) 0.000(2) 0.007(2)
C10 0.014(2) 0.004(2) 0.018(2) -0.0013(18) -0.003(2) -0.0020(18)
N3 0.010(2) 0.0068(17) 0.0137(19) -0.0036(15) 0.0006(16) -0.0002(16)
C11 0.010(2) 0.008(2) 0.010(2) -0.0017(17) -0.0018(18) -0.0001(18)
C12 0.007(2) 0.015(2) 0.011(2) -0.0076(18) -0.0034(18) 0.0043(18)
O11 0.0140(17) 0.0037(14) 0.0132(16) -0.0005(12) -0.0031(13) -0.0032(13)
O12 0.0172(18) 0.0051(14) 0.0107(16) 0.0035(13) -0.0008(14) -0.0030(13)
O13 0.0115(17) 0.0048(14) 0.0184(17) -0.0043(13) -0.0013(14) 0.0035(13)
O14 0.0088(16) 0.0074(14) 0.0092(15) -0.0007(12) -0.0004(13) -0.0011(13)
C13 0.0077(9) 0.0081(9) 0.0077(9) -0.0017(6) 0.0009(7) 0.0000(7)
C14 0.0075(9) 0.0075(9) 0.0082(9) -0.0018(6) 0.0002(7) -0.0006(7)
O15 0.0108(8) 0.0104(8) 0.0125(8) -0.0029(6) -0.0005(6) 0.0008(6)
O16 0.0099(16) 0.0083(14) 0.0130(16) -0.0056(12) -0.0056(13) 0.0051(13)
C15 0.0073(9) 0.0067(9) 0.0066(9) -0.0021(6) 0.0000(7) -0.0010(7)
O17 0.0085(16) 0.0099(15) 0.0090(15) -0.0024(12) -0.0013(13) 0.0021(13)
O18 0.0141(17) 0.0081(15) 0.0101(16) -0.0012(13) 0.0049(13) 0.0016(13)
O1W 0.0127(17) 0.0099(15) 0.0090(16) 0.0004(13) 0.0028(13) 0.0027(13)
O2W 0.0072(16) 0.0125(15) 0.0157(17) -0.0026(13) 0.0051(13) -0.0053(13)
O3W 0.0131(18) 0.0193(17) 0.0213(18) -0.0057(15) 0.0042(15) -0.0079(15)
O4W 0.140(10) 0.024(4) 0.079(7) -0.034(4) -0.057(7) 0.041(6)
O4W' 0.059(7) 0.063(7) 0.045(6) 0.011(6) -0.009(5) 0.019(6)

loop_
_atom_type_symbol
_atom_type_description
_atom_type_scat_dispersion_real
_atom_type_scat_dispersion_imag
_atom_type_scat_source
C C 0.0033 0.0016 'International Tables Vol C Tables 4.2.6.8 and 6.1.1.4'
H H 0.0000 0.0000 'International Tables Vol C Tables 4.2.6.8 and 6.1.1.4'
N N 0.0061 0.0033 'International Tables Vol C Tables 4.2.6.8 and 6.1.1.4'
O O 0.0106 0.0060 'International Tables Vol C Tables 4.2.6.8 and 6.1.1.4'
Ni Ni 0.3393 1.1124 'International Tables Vol C Tables 4.2.6.8 and 6.1.1.4'
Nd Nd -0.1943 3.0179 'International Tables Vol C Tables 4.2.6.8 and 6.1.1.4'

loop_
_geom_angle_atom_site_label_1
_geom_angle_atom_site_label_2
_geom_angle_atom_site_label_3
_geom_angle
_geom_angle_site_symmetry_1
_geom_angle_site_symmetry_3
_geom_angle_publ_flag
O1 Nd1 O18 135.15(11) 1_655 . ?
O1 Nd1 O14 132.62(12) 1_655 . ?
O18 Nd1 O14 71.95(10) . . ?
O1 Nd1 O1W 74.96(12) 1_655 . ?
O18 Nd1 O1W 82.83(11) . . ?
O14 Nd1 O1W 71.51(10) . . ?
O1 Nd1 O2W 80.02(11) 1_655 . ?
O18 Nd1 O2W 140.69(10) . . ?
O14 Nd1 O2W 69.85(11) . . ?
O1W Nd1 O2W 93.60(11) . . ?
O1 Nd1 O16 149.33(12) 1_655 . ?
O18 Nd1 O16 69.73(10) . . ?
O14 Nd1 O16 64.47(10) . . ?
O1W Nd1 O16 133.29(11) . . ?
O2W Nd1 O16 85.64(10) . . ?
O1 Nd1 O4 87.15(12) 1_655 . ?
O18 Nd1 O4 85.74(11) . . ?
O14 Nd1 O4 139.21(10) . . ?
O1W Nd1 O4 140.21(10) . . ?
O2W Nd1 O4 118.30(11) . . ?
O16 Nd1 O4 75.99(10) . . ?
O1 Nd1 O17 72.00(11) 1_655 2_536 ?
O18 Nd1 O17 64.24(10) . 2_536 ?
O14 Nd1 O17 125.55(10) . 2_536 ?
O1W Nd1 O17 72.44(10) . 2_536 ?
O2W Nd1 O17 151.08(10) . 2_536 ?
O16 Nd1 O17 122.51(10) . 2_536 ?
O4 Nd1 O17 68.27(10) . 2_536 ?
O1 Nd1 O3 82.46(11) 1_655 . ?
O18 Nd1 O3 124.01(11) . . ?
O14 Nd1 O3 116.29(10) . . ?
O1W Nd1 O3 153.03(11) . . ?
O2W Nd1 O3 67.74(11) . . ?
O16 Nd1 O3 67.00(10) . . ?
O4 Nd1 O3 50.76(10) . . ?
O17 Nd1 O3 114.47(10) 2_536 . ?
O1 Nd1 C4 88.02(13) 1_655 . ?
O18 Nd1 C4 103.34(12) . . ?
O14 Nd1 C4 128.11(11) . . ?
O1W Nd1 C4 160.35(11) . . ?
O2W Nd1 C4 93.03(12) . . ?
O16 Nd1 C4 65.69(11) . . ?
O4 Nd1 C4 25.95(11) . . ?
O17 Nd1 C4 93.21(11) 2_536 . ?
O3 Nd1 C4 25.34(11) . . ?
O9 Nd2 O6 79.51(13) 1_455 1_455 ?
O9 Nd2 O3W 81.83(12) 1_455 . ?
O6 Nd2 O3W 80.94(12) 1_455 . ?
O9 Nd2 O13 149.16(12) 1_455 . ?
O6 Nd2 O13 131.32(11) 1_455 . ?
O3W Nd2 O13 100.67(11) . . ?
O9 Nd2 O15 143.92(12) 1_455 . ?
O6 Nd2 O15 68.96(11) 1_455 . ?
O3W Nd2 O15 76.43(11) . . ?
O13 Nd2 O15 64.43(11) . . ?
O9 Nd2 O11 78.41(12) 1_455 . ?
O6 Nd2 O11 151.19(10) 1_455 . ?
O3W Nd2 O11 113.75(12) . . ?
O13 Nd2 O11 72.45(10) . . ?
O15 Nd2 O11 136.86(10) . . ?
O9 Nd2 O8 119.66(11) 1_455 . ?
O6 Nd2 O8 78.38(12) 1_455 . ?
O3W Nd2 O8 146.28(11) . . ?
O13 Nd2 O8 74.43(11) . . ?
O15 Nd2 O8 71.40(10) . . ?
O11 Nd2 O8 96.83(11) . . ?
O9 Nd2 O7 73.74(11) 1_455 . ?
O6 Nd2 O7 88.06(11) 1_455 . ?
O3W Nd2 O7 154.68(11) . . ?
O13 Nd2 O7 103.69(10) . . ?
O15 Nd2 O7 120.65(11) . . ?
O11 Nd2 O7 68.11(10) . . ?
O8 Nd2 O7 50.18(10) . . ?
O9 Nd2 O12 82.58(12) 1_455 . ?
O6 Nd2 O12 143.17(12) 1_455 . ?
O3W Nd2 O12 64.77(11) . . ?
O13 Nd2 O12 71.25(11) . . ?
O15 Nd2 O12 112.59(10) . . ?
O11 Nd2 O12 50.37(10) . . ?
O8 Nd2 O12 138.20(11) . . ?
O7 Nd2 O12 117.27(10) . . ?
O9 Nd2 C12 82.63(13) 1_455 . ?
O6 Nd2 C12 160.86(13) 1_455 . ?
O3W Nd2 C12 89.80(13) . . ?
O13 Nd2 C12 66.72(12) . . ?
O15 Nd2 C12 125.19(11) . . ?
O11 Nd2 C12 25.54(11) . . ?
O8 Nd2 C12 116.93(12) . . ?
O7 Nd2 C12 93.53(12) . . ?
O12 Nd2 C12 25.19(11) . . ?
O9 Nd2 C8 97.42(12) 1_455 . ?
O6 Nd2 C8 85.25(13) 1_455 . ?
O3W Nd2 C8 166.07(13) . . ?
O13 Nd2 C8 87.14(12) . . ?
O15 Nd2 C8 97.00(12) . . ?
O11 Nd2 C8 79.51(12) . . ?
O8 Nd2 C8 25.69(11) . . ?
O7 Nd2 C8 24.75(11) . . ?
O12 Nd2 C8 129.05(12) . . ?
C12 Nd2 C8 103.94(13) . . ?
O5 Ni1 O5 180.0(3) . 2_545 ?
O5 Ni1 O8 89.37(13) . . ?
O5 Ni1 O8 90.63(13) 2_545 . ?
O5 Ni1 O8 90.63(13) . 2_545 ?
O5 Ni1 O8 89.37(13) 2_545 2_545 ?
O8 Ni1 O8 180.0 . 2_545 ?
O5 Ni1 N2 84.25(13) . . ?
O5 Ni1 N2 95.75(13) 2_545 . ?
O8 Ni1 N2 80.54(14) . . ?
O8 Ni1 N2 99.46(14) 2_545 . ?
O5 Ni1 N2 95.75(13) . 2_545 ?
O5 Ni1 N2 84.25(13) 2_545 2_545 ?
O8 Ni1 N2 99.46(14) . 2_545 ?
O8 Ni1 N2 80.54(14) 2_545 2_545 ?
N2 Ni1 N2 180.0 . 2_545 ?
O10 Ni2 O2 177.57(13) . 1_565 ?
O10 Ni2 N1 93.89(15) . 1_565 ?
O2 Ni2 N1 84.49(14) 1_565 1_565 ?
O10 Ni2 N3 84.24(15) . . ?
O2 Ni2 N3 97.42(14) 1_565 . ?
N1 Ni2 N3 177.83(16) 1_565 . ?
O10 Ni2 O11 90.36(14) . . ?
O2 Ni2 O11 91.67(13) 1_565 . ?
N1 Ni2 O11 98.87(14) 1_565 . ?
N3 Ni2 O11 80.08(14) . . ?
O10 Ni2 O4 89.92(14) . 1_565 ?
O2 Ni2 O4 88.00(13) 1_565 1_565 ?
N1 Ni2 O4 79.25(14) 1_565 1_565 ?
N3 Ni2 O4 101.80(14) . 1_565 ?
O11 Ni2 O4 178.11(13) . 1_565 ?
C2 O1 Nd1 158.2(3) . 1_455 ?
C2 O2 Ni2 112.2(3) . 1_545 ?
N1 C1 C2 113.3(4) . . ?
N1 C1 H1A 108.9 . . ?
C2 C1 H1A 108.9 . . ?
N1 C1 H1B 108.9 . . ?
C2 C1 H1B 108.9 . . ?
H1A C1 H1B 107.7 . . ?
O2 C2 O1 122.7(4) . . ?
O2 C2 C1 120.7(4) . . ?
O1 C2 C1 116.6(4) . . ?
C3 N1 C1 114.1(4) . . ?
C3 N1 Ni2 104.9(3) . 1_545 ?
C1 N1 Ni2 108.0(3) . 1_545 ?
C3 N1 H1C 109.9 . . ?
C1 N1 H1C 109.9 . . ?
Ni2 N1 H1C 109.9 1_545 . ?
N1 C3 C4 110.1(4) . . ?
N1 C3 H3A 109.6 . . ?
C4 C3 H3A 109.6 . . ?
N1 C3 H3B 109.6 . . ?
C4 C3 H3B 109.6 . . ?
H3A C3 H3B 108.2 . . ?
O3 C4 O4 121.3(4) . . ?
O3 C4 C3 120.2(4) . . ?
O4 C4 C3 118.4(4) . . ?
O3 C4 Nd1 63.7(3) . . ?
O4 C4 Nd1 59.6(2) . . ?
C3 C4 Nd1 163.8(3) . . ?
C4 O3 Nd1 90.9(3) . . ?
C4 O4 Ni2 107.7(3) . 1_545 ?
C4 O4 Nd1 94.4(3) . . ?
Ni2 O4 Nd1 156.56(15) 1_545 . ?
C6 O5 Ni1 113.2(3) . . ?
C6 O6 Nd2 154.4(3) . 1_655 ?
N2 C5 C6 114.9(4) . . ?
N2 C5 H5A 108.5 . . ?
C6 C5 H5A 108.5 . . ?
N2 C5 H5B 108.5 . . ?
C6 C5 H5B 108.5 . . ?
H5A C5 H5B 107.5 . . ?
O6 C6 O5 123.1(4) . . ?
O6 C6 C5 116.7(4) . . ?
O5 C6 C5 120.2(4) . . ?
C7 N2 C5 113.7(4) . . ?
C7 N2 Ni1 104.6(3) . . ?
C5 N2 Ni1 107.1(3) . . ?
C7 N2 H2A 110.4 . . ?
C5 N2 H2A 110.4 . . ?
Ni1 N2 H2A 110.4 . . ?
N2 C7 C8 112.3(4) . . ?
N2 C7 H7A 109.2 . . ?
C8 C7 H7A 109.2 . . ?
N2 C7 H7B 109.2 . . ?
C8 C7 H7B 109.2 . . ?
H7A C7 H7B 107.9 . . ?
O7 C8 O8 120.9(4) . . ?
O7 C8 C7 121.1(4) . . ?
O8 C8 C7 117.9(4) . . ?
O7 C8 Nd2 61.5(2) . . ?
O8 C8 Nd2 60.4(2) . . ?
C7 C8 Nd2 168.0(3) . . ?
C8 O7 Nd2 93.8(3) . . ?
C8 O8 Ni1 110.6(3) . . ?
C8 O8 Nd2 93.9(3) . . ?
Ni1 O8 Nd2 154.53(15) . . ?
C10 O9 Nd2 159.0(3) . 1_655 ?
C10 O10 Ni2 114.1(3) . . ?
N3 C9 C10 114.1(4) . . ?
N3 C9 H9A 108.7 . . ?
C10 C9 H9A 108.7 . . ?
N3 C9 H9B 108.7 . . ?
C10 C9 H9B 108.7 . . ?
H9A C9 H9B 107.6 . . ?
O9 C10 O10 123.5(5) . . ?
O9 C10 C9 117.3(4) . . ?
O10 C10 C9 119.2(4) . . ?
C9 N3 C11 115.6(4) . . ?
C9 N3 Ni2 108.1(3) . . ?
C11 N3 Ni2 104.6(3) . . ?
C9 N3 H3C 109.4 . . ?
C11 N3 H3C 109.4 . . ?
Ni2 N3 H3C 109.4 . . ?
N3 C11 C12 111.2(4) . . ?
N3 C11 H11A 109.4 . . ?
C12 C11 H11A 109.4 . . ?
N3 C11 H11B 109.4 . . ?
C12 C11 H11B 109.4 . . ?
H11A C11 H11B 108.0 . . ?
O12 C12 O11 122.0(4) . . ?
O12 C12 C11 120.3(4) . . ?
O11 C12 C11 117.6(4) . . ?
O12 C12 Nd2 64.4(3) . . ?
O11 C12 Nd2 59.0(2) . . ?
C11 C12 Nd2 164.9(3) . . ?
C12 O11 Ni2 110.7(3) . . ?
C12 O11 Nd2 95.4(3) . . ?
Ni2 O11 Nd2 153.63(16) . . ?
C12 O12 Nd2 90.4(3) . . ?
C13 O13 Nd2 121.7(3) . . ?
C13 O14 Nd1 120.6(3) . . ?
O14 C13 O13 127.8(4) . . ?
O14 C13 C14 115.7(4) . . ?
O13 C13 C14 116.5(4) . . ?
O16 C14 O15 125.7(4) . . ?
O16 C14 C13 117.6(4) . . ?
O15 C14 C13 116.7(4) . . ?
C14 O15 Nd2 120.0(3) . . ?
C14 O16 Nd1 117.4(3) . . ?
O17 C15 O18 127.3(4) . . ?
O17 C15 C15 116.9(5) . 2_536 ?
O18 C15 C15 115.8(5) . 2_536 ?
C15 O17 Nd1 118.4(3) . 2_536 ?
C15 O18 Nd1 121.9(3) . . ?
Nd1 O1W H1WA 109.3 . . ?
Nd1 O1W H1WB 109.5 . . ?
H1WA O1W H1WB 107.9 . . ?
Nd1 O2W H2WA 110.7 . . ?
Nd1 O2W H2WB 111.5 . . ?
H2WA O2W H2WB 109.2 . . ?
Nd2 O3W H3WA 111.6 . . ?
Nd2 O3W H3WB 111.4 . . ?
H3WA O3W H3WB 109.9 . . ?

loop_
_geom_bond_atom_site_label_1
_geom_bond_atom_site_label_2
_geom_bond_distance
_geom_bond_site_symmetry_2
_geom_bond_publ_flag
Nd1 O1 2.325(3) 1_655 ?
Nd1 O18 2.443(3) . ?
Nd1 O14 2.473(3) . ?
Nd1 O1W 2.484(3) . ?
Nd1 O2W 2.487(3) . ?
Nd1 O16 2.491(3) . ?
Nd1 O4 2.497(3) . ?
Nd1 O17 2.537(3) 2_536 ?
Nd1 O3 2.588(3) . ?
Nd1 C4 2.885(5) . ?
Nd2 O9 2.322(3) 1_455 ?
Nd2 O6 2.348(4) 1_455 ?
Nd2 O3W 2.434(3) . ?
Nd2 O13 2.465(3) . ?
Nd2 O15 2.500(3) . ?
Nd2 O11 2.500(3) . ?
Nd2 O8 2.556(3) . ?
Nd2 O7 2.581(3) . ?
Nd2 O12 2.618(3) . ?
Nd2 C12 2.902(5) . ?
Nd2 C8 2.931(5) . ?
Ni1 O5 2.034(3) . ?
Ni1 O5 2.034(3) 2_545 ?
Ni1 O8 2.044(3) . ?
Ni1 O8 2.044(3) 2_545 ?
Ni1 N2 2.067(4) . ?
Ni1 N2 2.067(4) 2_545 ?
Ni2 O10 2.002(4) . ?
Ni2 O2 2.022(3) 1_565 ?
Ni2 N1 2.034(4) 1_565 ?
Ni2 N3 2.048(4) . ?
Ni2 O11 2.049(3) . ?
Ni2 O4 2.072(3) 1_565 ?
O1 C2 1.247(6) . ?
O1 Nd1 2.325(3) 1_455 ?
O2 C2 1.244(5) . ?
O2 Ni2 2.022(3) 1_545 ?
C1 N1 1.470(6) . ?
C1 C2 1.490(7) . ?
C1 H1A 0.9900 . ?
C1 H1B 0.9900 . ?
N1 C3 1.457(6) . ?
N1 Ni2 2.034(4) 1_545 ?
N1 H1C 0.9300 . ?
C3 C4 1.500(7) . ?
C3 H3A 0.9900 . ?
C3 H3B 0.9900 . ?
C4 O3 1.235(5) . ?
C4 O4 1.266(5) . ?
O4 Ni2 2.072(3) 1_545 ?
O5 C6 1.247(6) . ?
O6 C6 1.232(6) . ?
O6 Nd2 2.348(4) 1_655 ?
C5 N2 1.467(6) . ?
C5 C6 1.491(6) . ?
C5 H5A 0.9900 . ?
C5 H5B 0.9900 . ?
N2 C7 1.461(6) . ?
N2 H2A 0.9300 . ?
C7 C8 1.494(6) . ?
C7 H7A 0.9900 . ?
C7 H7B 0.9900 . ?
C8 O7 1.230(6) . ?
C8 O8 1.274(5) . ?
O9 C10 1.230(6) . ?
O9 Nd2 2.322(3) 1_655 ?
O10 C10 1.252(5) . ?
C9 N3 1.449(6) . ?
C9 C10 1.504(7) . ?
C9 H9A 0.9900 . ?
C9 H9B 0.9900 . ?
N3 C11 1.462(6) . ?
N3 H3C 0.9300 . ?
C11 C12 1.505(7) . ?
C11 H11A 0.9900 . ?
C11 H11B 0.9900 . ?
C12 O12 1.236(6) . ?
C12 O11 1.257(5) . ?
O13 C13 1.241(5) . ?
O14 C13 1.236(5) . ?
C13 C14 1.529(7) . ?
C14 O16 1.240(5) . ?
C14 O15 1.241(5) . ?
C15 O17 1.231(6) . ?
C15 O18 1.238(5) . ?
C15 C15 1.552(8) 2_536 ?
O17 Nd1 2.537(3) 2_536 ?
O1W H1WA 0.8382 . ?
O1W H1WB 0.8409 . ?
O2W H2WA 0.8393 . ?
O2W H2WB 0.8412 . ?
O3W H3WA 0.8394 . ?
O3W H3WB 0.8415 . ?
O4W O4W' 1.218(17) . ?
